data_1544974
loop_
_publ_author_name
'Swarnakar, Anindya K.'
'Ferguson, Michael J.'
'McDonald, Robert'
'Rivard, Eric'

_publ_section_title
;
 Azido- and amido-substituted gallium hydrides supported by N-heterocyclic
 carbenes.
;
_journal_issue 5
_journal_name_full 'Dalton transactions (Cambridge, England : 2003)'
_journal_page_first 1406
_journal_page_last 1412
_journal_paper_doi 10.1039/c6dt04595b
_journal_volume 46
_journal_year 2017
_chemical_formula_moiety 'C27 H43.85 Cl0.15 Ga N3 Si2'
_chemical_formula_sum 'C27 H43.85 Cl0.15 Ga N3 Si2'
_chemical_formula_weight 541.72
_space_group_crystal_system triclinic
_space_group_IT_number 2
_space_group_name_Hall '-P 1'
_space_group_name_H-M_alt 'P -1'
_symmetry_space_group_name_Hall '-P 1'
_symmetry_space_group_name_H-M 'P -1'
_atom_sites_solution_hydrogens mixed
_audit_creation_method SHELXL-2014/7
_audit_update_record
;
2016-11-28 deposited with the CCDC.
2017-01-02 downloaded from the CCDC.
;
_cell_angle_alpha 81.5099(8)
_cell_angle_beta 79.0123(7)
_cell_angle_gamma 62.4631(8)
_cell_formula_units_Z 2
_cell_length_a 9.3467(2)
_cell_length_b 9.9910(2)
_cell_length_c 18.9915(4)
_cell_measurement_reflns_used 9191
_cell_measurement_temperature 173(2)
_cell_measurement_theta_max 73.83
_cell_measurement_theta_min 5.58
_cell_volume 1540.13(6)
_computing_cell_refinement 'Bruker SAINT'
_computing_data_collection 'Bruker APEX2'
_computing_data_reduction 'Bruker SAINT'
_computing_molecular_graphics 'Bruker SHELXTL'
_computing_publication_material 'Bruker SHELXTL'
_computing_structure_refinement 'SHELXL-2014/7 (Sheldrick, 2014)'
_computing_structure_solution 'SHELXT-2014 (Sheldrick 2015)'
_diffrn_ambient_temperature 173(2)
_diffrn_measured_fraction_theta_full 0.967
_diffrn_measured_fraction_theta_max 0.959
_diffrn_measurement_device_type 'Bruker APEX-II CCD'
_diffrn_measurement_method '\f and \w scans'
_diffrn_radiation_type CuK\a
_diffrn_radiation_wavelength 1.54178
_diffrn_reflns_av_R_equivalents 0.0124
_diffrn_reflns_av_unetI/netI 0.0163
_diffrn_reflns_Laue_measured_fraction_full 0.967
_diffrn_reflns_Laue_measured_fraction_max 0.959
_diffrn_reflns_limit_h_max 11
_diffrn_reflns_limit_h_min -11
_diffrn_reflns_limit_k_max 12
_diffrn_reflns_limit_k_min -12
_diffrn_reflns_limit_l_max 23
_diffrn_reflns_limit_l_min -23
_diffrn_reflns_number 11040
_diffrn_reflns_point_group_measured_fraction_full 0.967
_diffrn_reflns_point_group_measured_fraction_max 0.959
_diffrn_reflns_theta_full 67.679
_diffrn_reflns_theta_max 73.902
_diffrn_reflns_theta_min 2.375
_exptl_absorpt_coefficient_mu 2.213
_exptl_absorpt_correction_T_max 0.5707
_exptl_absorpt_correction_T_min 0.3806
_exptl_absorpt_correction_type numerical
_exptl_absorpt_process_details 'SADABS 2014/5'
_exptl_crystal_colour yellow
_exptl_crystal_density_diffrn 1.168
_exptl_crystal_description block
_exptl_crystal_F_000 577
_exptl_crystal_size_max 0.372
_exptl_crystal_size_mid 0.236
_exptl_crystal_size_min 0.116
_refine_diff_density_max 0.305
_refine_diff_density_min -0.255
_refine_diff_density_rms 0.044
_refine_ls_extinction_method none
_refine_ls_goodness_of_fit_ref 1.061
_refine_ls_hydrogen_treatment mixed
_refine_ls_matrix_type full
_refine_ls_number_parameters 321
_refine_ls_number_reflns 5997
_refine_ls_number_restraints 1
_refine_ls_restrained_S_all 1.061
_refine_ls_R_factor_all 0.0300
_refine_ls_R_factor_gt 0.0296
_refine_ls_shift/su_max 0.016
_refine_ls_shift/su_mean 0.000
_refine_ls_structure_factor_coef Fsqd
_refine_ls_weighting_details 'w=1/[\s^2^(Fo^2^)+(0.0417P)^2^+0.7628P] where P=(Fo^2^+2Fc^2^)/3'
_refine_ls_weighting_scheme calc
_refine_ls_wR_factor_gt 0.0824
_refine_ls_wR_factor_ref 0.0828
_reflns_Friedel_coverage 0.000
_reflns_number_gt 5883
_reflns_number_total 5997
_reflns_threshold_expression 'I > 2\s(I)'
_cod_data_source_file c6dt04595b2.cif
_cod_data_source_block riv16g0_IMesGaH2NTMS2_cmpd_3
_cod_depositor_comments 'Adding full bibliography for 1544973--1544977.cif.'
_cod_database_code 1544974
_shelx_shelxl_version_number 2014/7
_shelx_space_group_comment
; 
The symmetry employed for this shelxl refinement is uniquely defined 
by the following loop, which should always be used as a source of 
symmetry information in preference to the above space-group names. 
They are only intended as comments. 
;
_shelx_estimated_absorpt_t_min 0.493
_shelx_estimated_absorpt_t_max 0.783

loop_
_space_group_symop_operation_xyz
'x, y, z'
'-x, -y, -z'

loop_
_atom_site_label
_atom_site_type_symbol
_atom_site_fract_x
_atom_site_fract_y
_atom_site_fract_z
_atom_site_U_iso_or_equiv
_atom_site_adp_type
_atom_site_occupancy
_atom_site_site_symmetry_order
_atom_site_calc_flag
_atom_site_refinement_flags_posn
_atom_site_refinement_flags_adp
_atom_site_refinement_flags_occupancy
_atom_site_disorder_assembly
_atom_site_disorder_group
Ga Ga 0.48666(3) 0.46870(2) 0.29988(2) 0.03155(7) Uani 1 1 d D . . . .
H1GA H 0.623(3) 0.494(3) 0.3162(13) 0.056(7) Uiso 1 1 d D . . . .
H2GA H 0.328(2) 0.530(3) 0.3505(13) 0.037(7) Uiso 0.85 1 d D . P A 1
Cl Cl 0.2843(3) 0.5833(3) 0.37272(13) 0.0332(5) Uani 0.15 1 d . . P B 2
Si1 Si 0.51224(5) 0.68530(5) 0.17449(2) 0.03211(11) Uani 1 1 d . . . . .
Si2 Si 0.27939(5) 0.55292(5) 0.17508(2) 0.02909(10) Uani 1 1 d . . . . .
N1 N 0.68615(15) 0.12764(15) 0.26552(7) 0.0277(3) Uani 1 1 d . . . . .
N2 N 0.53765(16) 0.15503(15) 0.36828(7) 0.0277(3) Uani 1 1 d . . . . .
N3 N 0.44315(15) 0.55126(15) 0.20390(7) 0.0276(3) Uani 1 1 d . . . . .
C1 C 0.57652(17) 0.23519(17) 0.31001(8) 0.0251(3) Uani 1 1 d . . . . .
C2 C 0.7132(2) -0.01539(19) 0.29518(10) 0.0368(4) Uani 1 1 d . . . . .
H2 H 0.7840 -0.1083 0.2740 0.044 Uiso 1 1 calc R U . . .
C3 C 0.6203(2) 0.00192(19) 0.35966(9) 0.0364(4) Uani 1 1 d . . . . .
H3 H 0.6130 -0.0763 0.3929 0.044 Uiso 1 1 calc R U . . .
C4 C 0.7391(2) 0.6011(3) 0.16295(14) 0.0592(6) Uani 1 1 d . . . . .
H4A H 0.7736 0.6807 0.1462 0.071 Uiso 1 1 calc R U . . .
H4B H 0.7775 0.5537 0.2091 0.071 Uiso 1 1 calc R U . . .
H4C H 0.7854 0.5245 0.1275 0.071 Uiso 1 1 calc R U . . .
C5 C 0.4254(3) 0.8371(2) 0.23983(12) 0.0529(5) Uani 1 1 d . . . . .
H5A H 0.4656 0.9125 0.2225 0.063 Uiso 1 1 calc R U . . .
H5B H 0.3062 0.8859 0.2442 0.063 Uiso 1 1 calc R U . . .
H5C H 0.4591 0.7919 0.2870 0.063 Uiso 1 1 calc R U . . .
C6 C 0.4525(3) 0.7832(3) 0.08517(11) 0.0494(5) Uani 1 1 d . . . . .
H6A H 0.4951 0.8578 0.0714 0.059 Uiso 1 1 calc R U . . .
H6B H 0.4976 0.7085 0.0489 0.059 Uiso 1 1 calc R U . . .
H6C H 0.3334 0.8345 0.0885 0.059 Uiso 1 1 calc R U . . .
C7 C 0.2195(2) 0.4093(2) 0.22903(10) 0.0400(4) Uani 1 1 d . . . . .
H7A H 0.1258 0.4127 0.2114 0.048 Uiso 1 1 calc R U . . .
H7B H 0.3111 0.3081 0.2241 0.048 Uiso 1 1 calc R U . . .
H7C H 0.1902 0.4319 0.2798 0.048 Uiso 1 1 calc R U . . .
C8 C 0.0928(2) 0.7392(2) 0.18705(12) 0.0470(5) Uani 1 1 d . . . . .
H8A H 0.0023 0.7353 0.1700 0.056 Uiso 1 1 calc R U . . .
H8B H 0.0636 0.7594 0.2381 0.056 Uiso 1 1 calc R U . . .
H8C H 0.1151 0.8200 0.1593 0.056 Uiso 1 1 calc R U . . .
C9 C 0.3205(3) 0.5081(2) 0.07872(10) 0.0470(4) Uani 1 1 d . . . . .
H9A H 0.2232 0.5106 0.0652 0.056 Uiso 1 1 calc R U . . .
H9B H 0.3480 0.5832 0.0481 0.056 Uiso 1 1 calc R U . . .
H9C H 0.4117 0.4071 0.0726 0.056 Uiso 1 1 calc R U . . .
C11 C 0.78365(18) 0.15153(18) 0.20020(8) 0.0286(3) Uani 1 1 d . . . . .
C12 C 0.75124(19) 0.13824(18) 0.13379(9) 0.0304(3) Uani 1 1 d . . . . .
C13 C 0.8524(2) 0.1568(2) 0.07260(9) 0.0353(4) Uani 1 1 d . . . . .
H13 H 0.8314 0.1502 0.0265 0.042 Uiso 1 1 calc R U . . .
C14 C 0.9823(2) 0.1846(2) 0.07729(10) 0.0391(4) Uani 1 1 d . . . . .
C15 C 1.0138(2) 0.1910(2) 0.14470(10) 0.0397(4) Uani 1 1 d . . . . .
H15 H 1.1045 0.2073 0.1483 0.048 Uiso 1 1 calc R U . . .
C16 C 0.9164(2) 0.1743(2) 0.20745(9) 0.0348(4) Uani 1 1 d . . . . .
C17 C 0.6176(2) 0.0992(2) 0.12671(10) 0.0389(4) Uani 1 1 d . . . . .
H17A H 0.5935 0.1238 0.0771 0.047 Uiso 1 1 calc R U . . .
H17B H 0.5195 0.1575 0.1594 0.047 Uiso 1 1 calc R U . . .
H17C H 0.6526 -0.0091 0.1390 0.047 Uiso 1 1 calc R U . . .
C18 C 1.0875(3) 0.2077(3) 0.01037(12) 0.0549(5) Uani 1 1 d . . . . .
H18A H 1.0695 0.1711 -0.0307 0.066 Uiso 1 1 calc R U . . .
H18B H 1.2024 0.1513 0.0172 0.066 Uiso 1 1 calc R U . . .
H18C H 1.0588 0.3156 0.0011 0.066 Uiso 1 1 calc R U . . .
C19 C 0.9578(2) 0.1770(3) 0.27984(10) 0.0473(5) Uani 1 1 d . . . . .
H19A H 1.0679 0.1688 0.2742 0.057 Uiso 1 1 calc R U . . .
H19B H 0.9529 0.0918 0.3114 0.057 Uiso 1 1 calc R U . . .
H19C H 0.8795 0.2722 0.3011 0.057 Uiso 1 1 calc R U . . .
C21 C 0.43141(19) 0.21900(18) 0.43318(8) 0.0283(3) Uani 1 1 d . . . . .
C22 C 0.2775(2) 0.22277(19) 0.44693(8) 0.0317(3) Uani 1 1 d . . . . .
C23 C 0.1748(2) 0.2927(2) 0.50789(9) 0.0371(4) Uani 1 1 d . . . . .
H23 H 0.0683 0.2992 0.5177 0.044 Uiso 1 1 calc R U . . .
C24 C 0.2239(2) 0.3532(2) 0.55470(9) 0.0375(4) Uani 1 1 d . . . . .
C25 C 0.3810(2) 0.33942(19) 0.54096(9) 0.0358(4) Uani 1 1 d . . . . .
H25 H 0.4166 0.3773 0.5736 0.043 Uiso 1 1 calc R U . . .
C26 C 0.4881(2) 0.27173(19) 0.48068(8) 0.0320(3) Uani 1 1 d . . . . .
C27 C 0.2235(2) 0.1534(2) 0.39858(10) 0.0430(4) Uani 1 1 d . . . . .
H27A H 0.2484 0.1855 0.3484 0.052 Uiso 1 1 calc R U . . .
H27B H 0.1059 0.1866 0.4106 0.052 Uiso 1 1 calc R U . . .
H27C H 0.2812 0.0429 0.4053 0.052 Uiso 1 1 calc R U . . .
C28 C 0.1100(3) 0.4276(3) 0.62022(10) 0.0526(5) Uani 1 1 d . . . . .
H28A H 0.0047 0.4281 0.6209 0.063 Uiso 1 1 calc R U . . .
H28B H 0.0945 0.5319 0.6188 0.063 Uiso 1 1 calc R U . . .
H28C H 0.1569 0.3712 0.6636 0.063 Uiso 1 1 calc R U . . .
C29 C 0.6595(2) 0.2557(2) 0.46838(10) 0.0424(4) Uani 1 1 d . . . . .
H29A H 0.7368 0.1513 0.4576 0.051 Uiso 1 1 calc R U . . .
H29B H 0.6825 0.2804 0.5117 0.051 Uiso 1 1 calc R U . . .
H29C H 0.6705 0.3248 0.4278 0.051 Uiso 1 1 calc R U . . .

loop_
_atom_site_aniso_label
_atom_site_aniso_U_11
_atom_site_aniso_U_22
_atom_site_aniso_U_33
_atom_site_aniso_U_23
_atom_site_aniso_U_13
_atom_site_aniso_U_12
Ga 0.04270(13) 0.02603(12) 0.02701(11) -0.00104(8) -0.00639(8) -0.01595(9)
Cl 0.0391(13) 0.0311(13) 0.0221(11) -0.0084(10) 0.0052(9) -0.0111(11)
Si1 0.0320(2) 0.0323(2) 0.0334(2) 0.00322(17) -0.00220(17) -0.01797(19)
Si2 0.02539(19) 0.0293(2) 0.0311(2) -0.00592(16) -0.00175(16) -0.01075(17)
N1 0.0276(6) 0.0258(7) 0.0274(6) -0.0037(5) 0.0002(5) -0.0109(5)
N2 0.0306(6) 0.0262(7) 0.0242(6) -0.0004(5) -0.0017(5) -0.0123(5)
N3 0.0280(6) 0.0283(7) 0.0257(6) 0.0000(5) -0.0019(5) -0.0133(5)
C1 0.0261(7) 0.0259(8) 0.0233(7) -0.0018(5) -0.0028(5) -0.0119(6)
C2 0.0384(8) 0.0247(9) 0.0398(9) -0.0031(7) 0.0010(7) -0.0099(7)
C3 0.0413(9) 0.0247(9) 0.0372(9) 0.0023(6) -0.0011(7) -0.0126(7)
C4 0.0362(10) 0.0607(14) 0.0802(16) 0.0149(12) -0.0047(10) -0.0281(10)
C5 0.0731(14) 0.0455(12) 0.0519(11) -0.0078(9) 0.0006(10) -0.0386(11)
C6 0.0644(12) 0.0474(12) 0.0396(10) 0.0116(8) -0.0083(9) -0.0314(10)
C7 0.0343(8) 0.0408(10) 0.0490(10) -0.0091(8) 0.0044(7) -0.0222(8)
C8 0.0290(8) 0.0390(11) 0.0658(13) -0.0114(9) -0.0053(8) -0.0075(7)
C9 0.0594(12) 0.0476(12) 0.0352(9) -0.0068(8) -0.0110(8) -0.0223(10)
C11 0.0274(7) 0.0256(8) 0.0281(7) -0.0041(6) 0.0030(6) -0.0098(6)
C12 0.0297(7) 0.0254(8) 0.0314(8) -0.0039(6) -0.0003(6) -0.0093(6)
C13 0.0386(8) 0.0340(9) 0.0281(8) -0.0039(6) 0.0013(6) -0.0135(7)
C14 0.0392(9) 0.0340(9) 0.0377(9) -0.0046(7) 0.0087(7) -0.0157(7)
C15 0.0337(8) 0.0431(10) 0.0448(10) -0.0107(8) 0.0065(7) -0.0215(8)
C16 0.0320(8) 0.0361(9) 0.0359(8) -0.0090(7) 0.0006(6) -0.0150(7)
C17 0.0367(8) 0.0466(11) 0.0353(9) -0.0093(7) -0.0014(7) -0.0197(8)
C18 0.0562(12) 0.0605(14) 0.0451(11) -0.0054(9) 0.0155(9) -0.0315(11)
C19 0.0383(9) 0.0687(14) 0.0417(10) -0.0139(9) -0.0022(8) -0.0281(9)
C21 0.0331(7) 0.0262(8) 0.0220(7) 0.0013(6) -0.0019(6) -0.0119(6)
C22 0.0349(8) 0.0325(9) 0.0261(7) 0.0035(6) -0.0044(6) -0.0152(7)
C23 0.0336(8) 0.0395(10) 0.0302(8) 0.0038(7) -0.0010(6) -0.0128(7)
C24 0.0459(9) 0.0291(9) 0.0253(8) 0.0022(6) -0.0010(7) -0.0092(7)
C25 0.0513(10) 0.0304(9) 0.0250(7) 0.0004(6) -0.0062(7) -0.0180(8)
C26 0.0410(8) 0.0293(9) 0.0259(7) 0.0039(6) -0.0065(6) -0.0170(7)
C27 0.0453(10) 0.0588(12) 0.0350(9) -0.0019(8) -0.0043(7) -0.0327(9)
C28 0.0565(12) 0.0501(12) 0.0331(9) -0.0077(8) 0.0052(8) -0.0114(10)
C29 0.0466(10) 0.0542(12) 0.0345(9) 0.0008(8) -0.0100(7) -0.0287(9)

loop_
_atom_type_symbol
_atom_type_description
_atom_type_scat_dispersion_real
_atom_type_scat_dispersion_imag
_atom_type_scat_source
C C 0.0181 0.0091 'International Tables Vol C Tables 4.2.6.8 and 6.1.1.4'
H H 0.0000 0.0000 'International Tables Vol C Tables 4.2.6.8 and 6.1.1.4'
N N 0.0311 0.0180 'International Tables Vol C Tables 4.2.6.8 and 6.1.1.4'
Si Si 0.2541 0.3302 'International Tables Vol C Tables 4.2.6.8 and 6.1.1.4'
Cl Cl 0.3639 0.7018 'International Tables Vol C Tables 4.2.6.8 and 6.1.1.4'
Ga Ga -1.2846 0.7763 'International Tables Vol C Tables 4.2.6.8 and 6.1.1.4'

loop_
_geom_angle_atom_site_label_1
_geom_angle_atom_site_label_2
_geom_angle_atom_site_label_3
_geom_angle
N3 Ga Cl 109.62(8)
N3 Ga C1 112.30(6)
Cl Ga C1 114.84(9)
N3 Ga H1GA 108.9(9)
Cl Ga H1GA 107.1(9)
C1 Ga H1GA 103.6(9)
N3 Ga H2GA 108.7(10)
C1 Ga H2GA 105.9(10)
H1GA Ga H2GA 117.3(13)
N3 Si1 C4 111.93(9)
N3 Si1 C6 113.32(8)
C4 Si1 C6 105.64(11)
N3 Si1 C5 110.31(8)
C4 Si1 C5 108.89(12)
C6 Si1 C5 106.46(11)
N3 Si2 C9 112.94(8)
N3 Si2 C7 111.21(8)
C9 Si2 C7 106.47(9)
N3 Si2 C8 112.12(8)
C9 Si2 C8 108.55(10)
C7 Si2 C8 105.09(9)
C1 N1 C2 111.11(13)
C1 N1 C11 126.23(13)
C2 N1 C11 122.06(13)
C1 N2 C3 111.20(13)
C1 N2 C21 125.28(13)
C3 N2 C21 123.42(13)
Si2 N3 Si1 123.25(8)
Si2 N3 Ga 118.07(7)
Si1 N3 Ga 112.09(7)
N1 C1 N2 104.01(13)
N1 C1 Ga 131.00(11)
N2 C1 Ga 124.95(11)
C3 C2 N1 106.91(14)
C2 C3 N2 106.77(15)
C12 C11 C16 122.40(14)
C12 C11 N1 119.69(14)
C16 C11 N1 117.67(14)
C11 C12 C13 117.50(15)
C11 C12 C17 122.22(14)
C13 C12 C17 120.23(15)
C14 C13 C12 121.87(16)
C15 C14 C13 118.60(15)
C15 C14 C18 120.52(18)
C13 C14 C18 120.87(18)
C14 C15 C16 121.95(16)
C11 C16 C15 117.58(16)
C11 C16 C19 122.06(15)
C15 C16 C19 120.34(16)
C22 C21 C26 122.32(14)
C22 C21 N2 118.92(14)
C26 C21 N2 118.75(14)
C23 C22 C21 117.42(15)
C23 C22 C27 120.80(15)
C21 C22 C27 121.78(15)
C24 C23 C22 121.88(16)
C25 C24 C23 118.64(15)
C25 C24 C28 120.80(17)
C23 C24 C28 120.54(18)
C24 C25 C26 121.82(16)
C25 C26 C21 117.72(15)
C25 C26 C29 120.32(15)
C21 C26 C29 121.96(15)

loop_
_geom_bond_atom_site_label_1
_geom_bond_atom_site_label_2
_geom_bond_distance
Ga N3 1.9226(13)
Ga Cl 2.066(3)
Ga C1 2.0743(15)
Ga H1GA 1.503(18)
Ga H2GA 1.512(19)
Si1 N3 1.7216(13)
Si1 C4 1.865(2)
Si1 C6 1.874(2)
Si1 C5 1.879(2)
Si2 N3 1.7133(13)
Si2 C9 1.8741(19)
Si2 C7 1.8745(19)
Si2 C8 1.8788(19)
N1 C1 1.3559(19)
N1 C2 1.380(2)
N1 C11 1.4522(19)
N2 C1 1.3609(19)
N2 C3 1.377(2)
N2 C21 1.4467(19)
C2 C3 1.342(2)
C11 C12 1.390(2)
C11 C16 1.395(2)
C12 C13 1.400(2)
C12 C17 1.504(2)
C13 C14 1.385(3)
C14 C15 1.384(3)
C14 C18 1.511(2)
C15 C16 1.395(2)
C16 C19 1.505(2)
C21 C22 1.396(2)
C21 C26 1.397(2)
C22 C23 1.395(2)
C22 C27 1.505(2)
C23 C24 1.391(3)
C24 C25 1.387(3)
C24 C28 1.507(2)
C25 C26 1.391(2)
C26 C29 1.510(2)

loop_
_geom_torsion_atom_site_label_1
_geom_torsion_atom_site_label_2
_geom_torsion_atom_site_label_3
_geom_torsion_atom_site_label_4
_geom_torsion
C9 Si2 N3 Si1 69.43(12)
C7 Si2 N3 Si1 -170.93(9)
C8 Si2 N3 Si1 -53.59(12)
C9 Si2 N3 Ga -141.33(9)
C7 Si2 N3 Ga -21.69(11)
C8 Si2 N3 Ga 95.65(11)
C4 Si1 N3 Si2 -142.34(12)
C6 Si1 N3 Si2 -22.99(13)
C5 Si1 N3 Si2 96.25(12)
C4 Si1 N3 Ga 66.81(12)
C6 Si1 N3 Ga -173.84(9)
C5 Si1 N3 Ga -54.60(11)
C2 N1 C1 N2 0.60(17)
C11 N1 C1 N2 -170.58(14)
C2 N1 C1 Ga 178.30(12)
C11 N1 C1 Ga 7.1(2)
C3 N2 C1 N1 -0.47(17)
C21 N2 C1 N1 176.04(13)
C3 N2 C1 Ga -178.36(11)
C21 N2 C1 Ga -1.8(2)
C1 N1 C2 C3 -0.5(2)
C11 N1 C2 C3 171.09(15)
N1 C2 C3 N2 0.2(2)
C1 N2 C3 C2 0.2(2)
C21 N2 C3 C2 -176.41(15)
C1 N1 C11 C12 -110.05(18)
C2 N1 C11 C12 79.7(2)
C1 N1 C11 C16 75.4(2)
C2 N1 C11 C16 -94.86(19)
C16 C11 C12 C13 -3.4(2)
N1 C11 C12 C13 -177.69(14)
C16 C11 C12 C17 174.12(16)
N1 C11 C12 C17 -0.1(2)
C11 C12 C13 C14 1.2(3)
C17 C12 C13 C14 -176.39(17)
C12 C13 C14 C15 1.3(3)
C12 C13 C14 C18 -178.63(18)
C13 C14 C15 C16 -1.7(3)
C18 C14 C15 C16 178.22(19)
C12 C11 C16 C15 3.0(3)
N1 C11 C16 C15 177.42(15)
C12 C11 C16 C19 -175.36(17)
N1 C11 C16 C19 -1.0(2)
C14 C15 C16 C11 -0.4(3)
C14 C15 C16 C19 178.03(18)
C1 N2 C21 C22 108.52(18)
C3 N2 C21 C22 -75.4(2)
C1 N2 C21 C26 -72.9(2)
C3 N2 C21 C26 103.19(19)
C26 C21 C22 C23 4.9(2)
N2 C21 C22 C23 -176.54(15)
C26 C21 C22 C27 -174.59(16)
N2 C21 C22 C27 3.9(2)
C21 C22 C23 C24 -1.7(3)
C27 C22 C23 C24 177.83(17)
C22 C23 C24 C25 -1.8(3)
C22 C23 C24 C28 -179.81(17)
C23 C24 C25 C26 2.2(3)
C28 C24 C25 C26 -179.74(17)
C24 C25 C26 C21 0.8(2)
C24 C25 C26 C29 -178.64(16)
C22 C21 C26 C25 -4.5(2)
N2 C21 C26 C25 176.95(14)
C22 C21 C26 C29 174.93(16)
N2 C21 C26 C29 -3.6(2)
